data_1508790
loop_
_publ_author_name
'Das, Jayanta'
'Koswatta, Panduka B.'
'Jones, J. Daniel'
'Yousufuddin, Muhammed'
'Lovely, Carl J.'

_publ_section_title
;
 Total syntheses of kealiinines a-C.
;
_journal_issue 24
_journal_name_full 'Organic letters'
_journal_page_first 6210
_journal_page_last 6213
_journal_paper_doi 10.1021/ol302958e
_journal_volume 14
_journal_year 2012
_chemical_formula_sum 'C22 H22 N2 O4'
_chemical_formula_weight 378.42
_chemical_name_systematic
; 
 ? 
;
_space_group_IT_number 14
_symmetry_cell_setting monoclinic
_symmetry_space_group_name_Hall '-P 2ybc'
_symmetry_space_group_name_H-M 'P 1 21/c 1'
_atom_sites_solution_hydrogens geom
_atom_sites_solution_primary direct
_atom_sites_solution_secondary difmap
_audit_creation_method SHELXL-97
_cell_angle_alpha 90.00
_cell_angle_beta 94.906(3)
_cell_angle_gamma 90.00
_cell_formula_units_Z 4
_cell_length_a 12.934(3)
_cell_length_b 8.1387(18)
_cell_length_c 17.792(4)
_cell_measurement_reflns_used 2891
_cell_measurement_temperature 100(2)
_cell_measurement_theta_max 28.10
_cell_measurement_theta_min 2.30
_cell_volume 1866.0(7)
_computing_cell_refinement 'Bruker SMART'
_computing_data_collection 'Bruker SMART'
_computing_data_reduction 'Bruker SAINT'
_computing_molecular_graphics 'Bruker SHELXTL'
_computing_publication_material 'Bruker SHELXTL'
_computing_structure_refinement 'SHELXL-97 (Sheldrick, 1997)'
_computing_structure_solution 'SHELXS-97 (Sheldrick, 1990)'
_diffrn_ambient_temperature 100(2)
_diffrn_measured_fraction_theta_full 0.963
_diffrn_measured_fraction_theta_max 0.963
_diffrn_measurement_device_type 'CCD area detector'
_diffrn_measurement_method 'phi and omega scans'
_diffrn_radiation_monochromator graphite
_diffrn_radiation_source 'fine-focus sealed tube'
_diffrn_radiation_type MoK\a
_diffrn_radiation_wavelength 0.71073
_diffrn_reflns_av_R_equivalents 0.0674
_diffrn_reflns_av_sigmaI/netI 0.0673
_diffrn_reflns_limit_h_max 16
_diffrn_reflns_limit_h_min -17
_diffrn_reflns_limit_k_max 10
_diffrn_reflns_limit_k_min -10
_diffrn_reflns_limit_l_max 18
_diffrn_reflns_limit_l_min -23
_diffrn_reflns_number 12098
_diffrn_reflns_theta_full 28.36
_diffrn_reflns_theta_max 28.36
_diffrn_reflns_theta_min 1.58
_exptl_absorpt_coefficient_mu 0.093
_exptl_absorpt_correction_type none
_exptl_crystal_colour colorless
_exptl_crystal_density_diffrn 1.347
_exptl_crystal_density_method 'not measured'
_exptl_crystal_description plate
_exptl_crystal_F_000 800
_exptl_crystal_size_max 0.55
_exptl_crystal_size_mid 0.45
_exptl_crystal_size_min 0.10
_refine_diff_density_max 0.377
_refine_diff_density_min -0.212
_refine_diff_density_rms 0.060
_refine_ls_extinction_method none
_refine_ls_goodness_of_fit_ref 1.006
_refine_ls_hydrogen_treatment constr
_refine_ls_matrix_type full
_refine_ls_number_parameters 258
_refine_ls_number_reflns 4503
_refine_ls_number_restraints 0
_refine_ls_restrained_S_all 1.006
_refine_ls_R_factor_all 0.0719
_refine_ls_R_factor_gt 0.0503
_refine_ls_shift/su_max 0.004
_refine_ls_shift/su_mean 0.000
_refine_ls_structure_factor_coef Fsqd
_refine_ls_weighting_details 'calc w=1/[\s^2^(Fo^2^)+(0.0500P)^2^+0.0000P] where P=(Fo^2^+2Fc^2^)/3'
_refine_ls_weighting_scheme calc
_refine_ls_wR_factor_gt 0.1129
_refine_ls_wR_factor_ref 0.1195
_reflns_number_gt 3028
_reflns_number_total 4503
_reflns_threshold_expression >2sigma(I)
_cod_data_source_file ol302958e_si_001.cif
_cod_data_source_block lovely1m
_cod_depositor_comments
;
The following automatic conversions were performed:

'_symmetry_cell_setting' value 'Monoclinic' changed to 'monoclinic'
according to /home/saulius/struct/CIF-dictionaries/cif_core.dic
dictionary named 'cif_core.dic' version 2.4.2 from 2011-04-26.

Automatic conversion script
Id: cif_fix_values 1891 2012-01-12 08:04:46Z andrius 
;
_cod_original_sg_symbol_H-M P2(1)/c
_cod_database_code 1508790

loop_
_symmetry_equiv_pos_as_xyz
'x, y, z'
'-x, y+1/2, -z+1/2'
'-x, -y, -z'
'x, -y-1/2, z-1/2'

loop_
_atom_site_label
_atom_site_type_symbol
_atom_site_fract_x
_atom_site_fract_y
_atom_site_fract_z
_atom_site_U_iso_or_equiv
_atom_site_adp_type
_atom_site_occupancy
_atom_site_symmetry_multiplicity
_atom_site_calc_flag
_atom_site_refinement_flags
O1 O 0.92144(9) -0.20848(13) 0.04150(6) 0.0288(3) Uani 1 1 d .
O2 O 0.57439(8) 0.17642(13) 0.07355(6) 0.0244(3) Uani 1 1 d .
O3 O 0.37460(8) 0.28648(13) 0.06023(6) 0.0246(3) Uani 1 1 d .
O4 O 0.31894(8) 0.56208(13) 0.12786(6) 0.0292(3) Uani 1 1 d .
N1 N 0.85625(10) 0.62683(16) 0.30007(7) 0.0235(3) Uani 1 1 d .
N2 N 0.90767(10) 0.40369(17) 0.23764(7) 0.0263(3) Uani 1 1 d .
C1 C 0.93492(13) 0.5247(2) 0.28399(9) 0.0272(4) Uani 1 1 d .
H1 H 1.0044 0.5399 0.3048 0.033 Uiso 1 1 calc R
C2 C 0.80139(12) 0.42910(19) 0.21951(8) 0.0215(3) Uani 1 1 d .
C3 C 0.73294(12) 0.33812(19) 0.17201(8) 0.0209(3) Uani 1 1 d .
C4 C 0.62770(12) 0.39212(18) 0.16261(8) 0.0195(3) Uani 1 1 d .
C5 C 0.54829(12) 0.31090(18) 0.11484(8) 0.0207(3) Uani 1 1 d .
C6 C 0.44871(12) 0.36989(19) 0.10566(8) 0.0214(4) Uani 1 1 d .
C7 C 0.42071(12) 0.5163(2) 0.14285(9) 0.0231(4) Uani 1 1 d .
C8 C 0.49287(12) 0.59713(19) 0.18908(9) 0.0230(4) Uani 1 1 d .
H8 H 0.4737 0.6946 0.2138 0.028 Uiso 1 1 calc R
C9 C 0.59650(12) 0.53856(19) 0.20111(8) 0.0204(3) Uani 1 1 d .
C10 C 0.66819(12) 0.62543(19) 0.25041(8) 0.0214(3) Uani 1 1 d .
H10 H 0.6478 0.7196 0.2770 0.026 Uiso 1 1 calc R
C11 C 0.76817(12) 0.56920(18) 0.25854(8) 0.0209(3) Uani 1 1 d .
C12 C 0.77487(12) 0.18945(19) 0.13559(8) 0.0209(3) Uani 1 1 d .
C13 C 0.77871(12) 0.03855(19) 0.17183(8) 0.0228(4) Uani 1 1 d .
H13 H 0.7487 0.0282 0.2185 0.027 Uiso 1 1 calc R
C14 C 0.82504(12) -0.09774(19) 0.14209(9) 0.0230(4) Uani 1 1 d .
H14 H 0.8259 -0.2001 0.1678 0.028 Uiso 1 1 calc R
C15 C 0.87016(12) -0.08307(19) 0.07447(9) 0.0225(4) Uani 1 1 d .
C16 C 0.86580(13) 0.0662(2) 0.03647(9) 0.0266(4) Uani 1 1 d .
H16 H 0.8949 0.0758 -0.0106 0.032 Uiso 1 1 calc R
C17 C 0.81949(12) 0.2003(2) 0.06682(9) 0.0255(4) Uani 1 1 d .
H17 H 0.8178 0.3021 0.0406 0.031 Uiso 1 1 calc R
C18 C 0.94831(14) -0.3484(2) 0.08760(10) 0.0340(4) Uani 1 1 d .
H18A H 0.9837 -0.3122 0.1356 0.051 Uiso 1 1 calc R
H18B H 0.9945 -0.4204 0.0616 0.051 Uiso 1 1 calc R
H18C H 0.8852 -0.4087 0.0972 0.051 Uiso 1 1 calc R
C19 C 0.53302(13) 0.0234(2) 0.09764(10) 0.0303(4) Uani 1 1 d .
H19A H 0.5599 0.0010 0.1498 0.045 Uiso 1 1 calc R
H19B H 0.5538 -0.0653 0.0649 0.045 Uiso 1 1 calc R
H19C H 0.4571 0.0300 0.0947 0.045 Uiso 1 1 calc R
C20 C 0.35471(13) 0.3620(2) -0.01288(9) 0.0296(4) Uani 1 1 d .
H20A H 0.3309 0.4751 -0.0067 0.044 Uiso 1 1 calc R
H20B H 0.3011 0.2995 -0.0429 0.044 Uiso 1 1 calc R
H20C H 0.4186 0.3627 -0.0387 0.044 Uiso 1 1 calc R
C21 C 0.29739(13) 0.7328(2) 0.13156(10) 0.0305(4) Uani 1 1 d .
H21A H 0.3208 0.7743 0.1818 0.046 Uiso 1 1 calc R
H21B H 0.2225 0.7508 0.1218 0.046 Uiso 1 1 calc R
H21C H 0.3339 0.7910 0.0935 0.046 Uiso 1 1 calc R
C22 C 0.86408(13) 0.7690(2) 0.35017(9) 0.0281(4) Uani 1 1 d .
H22A H 0.9338 0.7734 0.3765 0.042 Uiso 1 1 calc R
H22B H 0.8125 0.7596 0.3872 0.042 Uiso 1 1 calc R
H22C H 0.8512 0.8695 0.3205 0.042 Uiso 1 1 calc R

loop_
_atom_site_aniso_label
_atom_site_aniso_U_11
_atom_site_aniso_U_22
_atom_site_aniso_U_33
_atom_site_aniso_U_23
_atom_site_aniso_U_13
_atom_site_aniso_U_12
O1 0.0366(7) 0.0252(6) 0.0250(6) -0.0010(5) 0.0046(5) 0.0053(5)
O2 0.0267(6) 0.0234(6) 0.0225(6) -0.0033(5) -0.0010(5) 0.0001(5)
O3 0.0231(6) 0.0269(6) 0.0226(6) 0.0010(5) -0.0051(4) -0.0043(5)
O4 0.0203(6) 0.0258(7) 0.0406(7) -0.0036(5) -0.0029(5) 0.0015(5)
N1 0.0241(7) 0.0257(7) 0.0196(7) -0.0001(5) -0.0042(5) 0.0000(6)
N2 0.0238(8) 0.0302(8) 0.0237(8) -0.0015(6) -0.0053(6) 0.0023(6)
C1 0.0248(9) 0.0309(10) 0.0247(9) 0.0032(7) -0.0043(7) 0.0021(7)
C2 0.0219(8) 0.0253(9) 0.0169(8) 0.0039(6) 0.0000(6) 0.0018(7)
C3 0.0230(8) 0.0228(8) 0.0168(8) 0.0031(6) 0.0004(6) -0.0003(7)
C4 0.0224(8) 0.0213(8) 0.0148(8) 0.0025(6) 0.0007(6) -0.0005(6)
C5 0.0258(9) 0.0198(8) 0.0165(8) 0.0017(6) 0.0016(6) -0.0007(7)
C6 0.0231(9) 0.0221(8) 0.0184(8) 0.0014(6) -0.0022(6) -0.0057(7)
C7 0.0189(8) 0.0259(9) 0.0244(9) 0.0031(7) 0.0010(6) 0.0005(7)
C8 0.0243(9) 0.0233(9) 0.0212(8) -0.0009(6) 0.0014(7) 0.0009(7)
C9 0.0229(8) 0.0222(9) 0.0160(8) 0.0017(6) 0.0014(6) -0.0011(7)
C10 0.0249(9) 0.0215(8) 0.0174(8) 0.0003(6) -0.0001(6) 0.0000(7)
C11 0.0237(8) 0.0224(8) 0.0160(8) 0.0023(6) -0.0024(6) -0.0028(7)
C12 0.0187(8) 0.0243(9) 0.0189(8) -0.0004(6) -0.0036(6) -0.0008(6)
C13 0.0242(8) 0.0264(9) 0.0177(8) 0.0012(6) 0.0007(6) -0.0012(7)
C14 0.0234(8) 0.0229(9) 0.0220(8) 0.0017(6) -0.0019(6) -0.0011(7)
C15 0.0225(8) 0.0235(9) 0.0208(8) -0.0040(6) -0.0023(6) 0.0004(7)
C16 0.0321(10) 0.0295(9) 0.0183(8) 0.0021(7) 0.0029(7) 0.0004(7)
C17 0.0290(9) 0.0251(9) 0.0221(8) 0.0028(7) 0.0008(7) 0.0010(7)
C18 0.0445(11) 0.0262(10) 0.0314(10) 0.0003(7) 0.0035(8) 0.0073(8)
C19 0.0337(10) 0.0215(9) 0.0343(10) -0.0012(7) -0.0043(8) -0.0005(7)
C20 0.0320(10) 0.0325(10) 0.0225(9) 0.0017(7) -0.0083(7) -0.0018(8)
C21 0.0271(9) 0.0315(10) 0.0314(10) -0.0043(8) -0.0054(7) 0.0066(8)
C22 0.0298(9) 0.0294(9) 0.0237(9) -0.0046(7) -0.0058(7) -0.0016(7)

loop_
_atom_type_symbol
_atom_type_description
_atom_type_scat_dispersion_real
_atom_type_scat_dispersion_imag
_atom_type_scat_source
C C 0.0033 0.0016 'International Tables Vol C Tables 4.2.6.8 and 6.1.1.4'
H H 0.0000 0.0000 'International Tables Vol C Tables 4.2.6.8 and 6.1.1.4'
N N 0.0061 0.0033 'International Tables Vol C Tables 4.2.6.8 and 6.1.1.4'
O O 0.0106 0.0060 'International Tables Vol C Tables 4.2.6.8 and 6.1.1.4'

loop_
_geom_angle_atom_site_label_1
_geom_angle_atom_site_label_2
_geom_angle_atom_site_label_3
_geom_angle
C15 O1 C18 116.68(12)
C5 O2 C19 114.58(12)
C6 O3 C20 112.37(12)
C7 O4 C21 116.47(12)
C1 N1 C11 106.03(13)
C1 N1 C22 126.72(13)
C11 N1 C22 127.25(13)
C1 N2 C2 103.85(13)
N2 C1 N1 115.09(15)
N2 C1 H1 122.5
N1 C1 H1 122.5
C3 C2 N2 128.70(14)
C3 C2 C11 121.54(14)
N2 C2 C11 109.76(13)
C2 C3 C4 117.42(14)
C2 C3 C12 117.41(13)
C4 C3 C12 125.17(13)
C3 C4 C5 123.65(14)
C3 C4 C9 119.97(14)
C5 C4 C9 116.36(14)
C6 C5 O2 119.06(13)
C6 C5 C4 121.73(14)
O2 C5 C4 119.08(13)
C5 C6 O3 119.76(14)
C5 C6 C7 120.73(14)
O3 C6 C7 119.51(14)
C8 C7 O4 125.70(15)
C8 C7 C6 119.80(14)
O4 C7 C6 114.49(13)
C7 C8 C9 121.22(15)
C7 C8 H8 119.4
C9 C8 H8 119.4
C10 C9 C8 119.13(14)
C10 C9 C4 120.75(14)
C8 C9 C4 120.12(14)
C11 C10 C9 117.60(14)
C11 C10 H10 121.2
C9 C10 H10 121.2
C10 C11 N1 132.06(15)
C10 C11 C2 122.67(14)
N1 C11 C2 105.25(13)
C13 C12 C17 117.50(14)
C13 C12 C3 121.01(13)
C17 C12 C3 121.28(14)
C12 C13 C14 122.05(14)
C12 C13 H13 119.0
C14 C13 H13 119.0
C15 C14 C13 119.32(14)
C15 C14 H14 120.3
C13 C14 H14 120.3
O1 C15 C14 124.07(14)
O1 C15 C16 116.24(13)
C14 C15 C16 119.68(14)
C17 C16 C15 120.20(15)
C17 C16 H16 119.9
C15 C16 H16 119.9
C16 C17 C12 121.21(15)
C16 C17 H17 119.4
C12 C17 H17 119.4
O1 C18 H18A 109.5
O1 C18 H18B 109.5
H18A C18 H18B 109.5
O1 C18 H18C 109.5
H18A C18 H18C 109.5
H18B C18 H18C 109.5
O2 C19 H19A 109.5
O2 C19 H19B 109.5
H19A C19 H19B 109.5
O2 C19 H19C 109.5
H19A C19 H19C 109.5
H19B C19 H19C 109.5
O3 C20 H20A 109.5
O3 C20 H20B 109.5
H20A C20 H20B 109.5
O3 C20 H20C 109.5
H20A C20 H20C 109.5
H20B C20 H20C 109.5
O4 C21 H21A 109.5
O4 C21 H21B 109.5
H21A C21 H21B 109.5
O4 C21 H21C 109.5
H21A C21 H21C 109.5
H21B C21 H21C 109.5
N1 C22 H22A 109.5
N1 C22 H22B 109.5
H22A C22 H22B 109.5
N1 C22 H22C 109.5
H22A C22 H22C 109.5
H22B C22 H22C 109.5

loop_
_geom_bond_atom_site_label_1
_geom_bond_atom_site_label_2
_geom_bond_distance
O1 C15 1.3757(18)
O1 C18 1.4288(19)
O2 C5 1.3762(18)
O2 C19 1.4355(19)
O3 C6 1.3785(18)
O3 C20 1.4418(19)
O4 C7 1.3720(18)
O4 C21 1.4196(19)
N1 C1 1.363(2)
N1 C11 1.386(2)
N1 C22 1.459(2)
N2 C1 1.313(2)
N2 C2 1.4002(19)
C1 H1 0.9500
C2 C3 1.385(2)
C2 C11 1.420(2)
C3 C4 1.427(2)
C3 C12 1.496(2)
C4 C5 1.437(2)
C4 C9 1.449(2)
C5 C6 1.371(2)
C6 C7 1.425(2)
C7 C8 1.360(2)
C8 C9 1.421(2)
C8 H8 0.9500
C9 C10 1.411(2)
C10 C11 1.368(2)
C10 H10 0.9500
C12 C13 1.386(2)
C12 C17 1.400(2)
C13 C14 1.387(2)
C13 H13 0.9500
C14 C15 1.386(2)
C14 H14 0.9500
C15 C16 1.389(2)
C16 C17 1.378(2)
C16 H16 0.9500
C17 H17 0.9500
C18 H18A 0.9800
C18 H18B 0.9800
C18 H18C 0.9800
C19 H19A 0.9800
C19 H19B 0.9800
C19 H19C 0.9800
C20 H20A 0.9800
C20 H20B 0.9800
C20 H20C 0.9800
C21 H21A 0.9800
C21 H21B 0.9800
C21 H21C 0.9800
C22 H22A 0.9800
C22 H22B 0.9800
C22 H22C 0.9800

loop_
_cod_related_entry_id
_cod_related_entry_code
_cod_related_entry_database
1 30652074 ChemSpider
